data_2224680
loop_
_publ_author_name
'\"Ozdemir Tar\?i, Gonca'
'Tanak, Hasan'
'Macit, Mustafa'
'Er\,sahin, Ferda'
'Is\?ik, \,Samil'

_publ_section_title
;
 (<i>E</i>)-4-Methyl-2-{[tris(hydroxymethyl)methyl]iminiomethyl}phenolate
;
_journal_coeditor_code IM2160
_journal_issue 1
_journal_name_full 'Acta Crystallographica Section E'
_journal_page_first o85
_journal_paper_doi 10.1107/S1600536809051800
_journal_volume 66
_journal_year 2010
_chemical_formula_iupac 'C12 H17 N O4'
_chemical_formula_moiety 'C12 H17 N O4'
_chemical_formula_sum 'C12 H17 N O4'
_chemical_formula_weight 239.27
_chemical_name_systematic
;
(<i>E</i>)-4-Methyl-2-{[tris(hydroxymethyl)methyl]iminiomethyl}phenolate
;
_space_group_IT_number 2
_symmetry_cell_setting triclinic
_symmetry_space_group_name_Hall '-P 1'
_symmetry_space_group_name_H-M 'P -1'
_atom_sites_solution_hydrogens geom
_atom_sites_solution_primary direct
_atom_sites_solution_secondary difmap
_audit_creation_method SHELXL-97
_cell_angle_alpha 87.584(8)
_cell_angle_beta 77.192(8)
_cell_angle_gamma 79.215(8)
_cell_formula_units_Z 2
_cell_length_a 6.7501(6)
_cell_length_b 8.5036(8)
_cell_length_c 11.1290(10)
_cell_measurement_reflns_used 13032
_cell_measurement_temperature 296(2)
_cell_measurement_theta_max 27.95
_cell_measurement_theta_min 1.88
_cell_volume 611.91(10)
_computing_cell_refinement 'X-AREA (Stoe & Cie, 2002)'
_computing_data_collection 'X-AREA (Stoe & Cie, 2002)'
_computing_data_reduction 'X-RED32 (Stoe & Cie, 2002)'
_computing_molecular_graphics 'ORTEP-3 for Windows (Farrugia, 1997)'
_computing_publication_material 'WinGX (Farrugia, 1999)'
_computing_structure_refinement 'SHELXL97 (Sheldrick, 2008)'
_computing_structure_solution 'SHELXS97 (Sheldrick, 2008)'
_diffrn_ambient_temperature 296(2)
_diffrn_detector_area_resol_mean 6.67
_diffrn_measured_fraction_theta_full 0.999
_diffrn_measured_fraction_theta_max 0.999
_diffrn_measurement_device_type 'STOE IPDS II'
_diffrn_measurement_method 'rotation method'
_diffrn_radiation_monochromator graphite
_diffrn_radiation_source 'fine-focus sealed tube'
_diffrn_radiation_type MoK\a
_diffrn_radiation_wavelength 0.71073
_diffrn_reflns_av_R_equivalents 0.0220
_diffrn_reflns_av_sigmaI/netI 0.0165
_diffrn_reflns_limit_h_max 8
_diffrn_reflns_limit_h_min -8
_diffrn_reflns_limit_k_max 10
_diffrn_reflns_limit_k_min -10
_diffrn_reflns_limit_l_max 13
_diffrn_reflns_limit_l_min -13
_diffrn_reflns_number 8321
_diffrn_reflns_theta_full 25.99
_diffrn_reflns_theta_max 25.99
_diffrn_reflns_theta_min 1.88
_exptl_absorpt_coefficient_mu 0.097
_exptl_absorpt_correction_T_max 0.9790
_exptl_absorpt_correction_T_min 0.9422
_exptl_absorpt_correction_type integration
_exptl_absorpt_process_details '(X-RED32; Stoe & Cie, 2002)'
_exptl_crystal_colour YELLOW
_exptl_crystal_density_diffrn 1.299
_exptl_crystal_density_method 'not measured'
_exptl_crystal_description PRISM.
_exptl_crystal_F_000 256
_exptl_crystal_size_max 0.800
_exptl_crystal_size_mid 0.480
_exptl_crystal_size_min 0.210
_refine_diff_density_max 0.248
_refine_diff_density_min -0.215
_refine_ls_extinction_coef 0.046(8)
_refine_ls_extinction_expression Fc^*^=kFc[1+0.001xFc^2^\l^3^/sin(2\q)]^-1/4^
_refine_ls_extinction_method SHELXL
_refine_ls_goodness_of_fit_ref 1.091
_refine_ls_hydrogen_treatment mixed
_refine_ls_matrix_type full
_refine_ls_number_parameters 160
_refine_ls_number_reflns 2409
_refine_ls_number_restraints 0
_refine_ls_restrained_S_all 1.091
_refine_ls_R_factor_all 0.0436
_refine_ls_R_factor_gt 0.0364
_refine_ls_shift/su_max 0.000
_refine_ls_shift/su_mean 0.000
_refine_ls_structure_factor_coef Fsqd
_refine_ls_weighting_details 'calc w=1/[\s^2^(Fo^2^)+(0.0534P)^2^+0.0953P] where P=(Fo^2^+2Fc^2^)/3'
_refine_ls_weighting_scheme calc
_refine_ls_wR_factor_gt 0.1016
_refine_ls_wR_factor_ref 0.1051
_reflns_number_gt 2001
_reflns_number_total 2409
_reflns_threshold_expression I>2\s(I)
_cod_data_source_file im2160.cif
_cod_data_source_block I
_cod_original_cell_volume 611.90(10)
_cod_database_code 2224680
_cod_database_fobs_code 2224680

loop_
_symmetry_equiv_pos_as_xyz
'x, y, z'
'-x, -y, -z'

loop_
_atom_site_type_symbol
_atom_site_label
_atom_site_fract_x
_atom_site_fract_y
_atom_site_fract_z
_atom_site_U_iso_or_equiv
_atom_site_adp_type
_atom_site_calc_flag
_atom_site_refinement_flags
_atom_site_occupancy
_atom_site_disorder_assembly
_atom_site_disorder_group
C C1 0.2299(2) 0.70721(15) 0.73471(12) 0.0388(3) Uani d . 1 . .
C C2 0.2401(3) 0.6812(2) 0.60930(15) 0.0587(4) Uani d . 1 . .
H H2 0.1327 0.6440 0.5865 0.070 Uiso calc R 1 . .
C C3 0.4045(3) 0.7094(3) 0.52063(15) 0.0667(5) Uani d . 1 . .
H H3 0.4062 0.6888 0.4390 0.080 Uiso calc R 1 . .
C C4 0.5709(3) 0.7680(2) 0.54645(14) 0.0570(4) Uani d . 1 . .
C C5 0.5658(2) 0.79155(18) 0.66829(13) 0.0476(4) Uani d . 1 . .
H H5 0.6752 0.8284 0.6891 0.057 Uiso calc R 1 . .
C C6 0.4002(2) 0.76175(15) 0.76301(12) 0.0377(3) Uani d . 1 . .
C C7 0.7462(3) 0.8029(3) 0.44497(17) 0.0820(6) Uani d . 1 . .
H H7A 0.8509 0.8331 0.4804 0.123 Uiso calc R 1 . .
H H7B 0.6954 0.8887 0.3946 0.123 Uiso calc R 1 . .
H H7C 0.8040 0.7089 0.3952 0.123 Uiso calc R 1 . .
C C8 0.4134(2) 0.78295(15) 0.88719(12) 0.0364(3) Uani d . 1 . .
H H8 0.5246 0.8244 0.9009 0.044 Uiso calc R 1 . .
C C9 0.27900(19) 0.76614(14) 1.11183(11) 0.0333(3) Uani d . 1 . .
C C10 0.4917(2) 0.77744(17) 1.13130(13) 0.0422(3) Uani d . 1 . .
H H10A 0.5351 0.8725 1.0910 0.051 Uiso calc R 1 . .
H H10B 0.4869 0.7853 1.2186 0.051 Uiso calc R 1 . .
C C11 0.1251(2) 0.91827(15) 1.15916(13) 0.0409(3) Uani d . 1 . .
H H11A -0.0106 0.9114 1.1465 0.049 Uiso calc R 1 . .
H H11B 0.1148 0.9307 1.2467 0.049 Uiso calc R 1 . .
C C12 0.2064(2) 0.61933(16) 1.17826(13) 0.0395(3) Uani d . 1 . .
H H12A 0.3071 0.5238 1.1501 0.047 Uiso calc R 1 . .
H H12B 0.1934 0.6296 1.2663 0.047 Uiso calc R 1 . .
N N1 0.28000(16) 0.74792(12) 0.98133(9) 0.0325(3) Uani d . 1 . .
O O1 0.07182(14) 0.68314(10) 0.82072(9) 0.0412(3) Uani d . 1 . .
O O2 0.63352(16) 0.64022(13) 1.08193(13) 0.0655(4) Uani d . 1 . .
H H14 0.7485 0.6460 1.0922 0.098 Uiso calc R 1 . .
O O3 0.19503(15) 1.05030(11) 1.09428(10) 0.0510(3) Uani d . 1 . .
H H13 0.1139 1.1327 1.1190 0.077 Uiso calc R 1 . .
O O4 0.01450(14) 0.60604(11) 1.15400(9) 0.0452(3) Uani d . 1 . .
H H4 -0.0244 0.5273 1.1897 0.068 Uiso calc R 1 . .
H H1 0.179(3) 0.7122(19) 0.9641(14) 0.047(4) Uiso d . 1 . .

loop_
_atom_site_aniso_label
_atom_site_aniso_U_11
_atom_site_aniso_U_22
_atom_site_aniso_U_33
_atom_site_aniso_U_12
_atom_site_aniso_U_13
_atom_site_aniso_U_23
C1 0.0392(7) 0.0321(6) 0.0448(7) -0.0052(5) -0.0094(6) 0.0000(5)
C2 0.0602(10) 0.0732(11) 0.0495(9) -0.0187(8) -0.0198(8) -0.0046(8)
C3 0.0721(12) 0.0905(13) 0.0386(8) -0.0158(10) -0.0134(8) -0.0033(8)
C4 0.0544(10) 0.0684(10) 0.0420(8) -0.0070(8) -0.0013(7) 0.0030(7)
C5 0.0414(8) 0.0553(8) 0.0445(8) -0.0127(6) -0.0033(6) 0.0017(6)
C6 0.0381(7) 0.0357(6) 0.0382(7) -0.0079(5) -0.0045(5) -0.0010(5)
C7 0.0720(13) 0.1168(18) 0.0473(10) -0.0174(12) 0.0065(9) 0.0066(10)
C8 0.0331(6) 0.0340(6) 0.0426(7) -0.0099(5) -0.0056(5) -0.0014(5)
C9 0.0315(6) 0.0337(6) 0.0355(6) -0.0097(5) -0.0060(5) 0.0001(5)
C10 0.0380(7) 0.0470(7) 0.0461(7) -0.0147(6) -0.0133(6) 0.0016(6)
C11 0.0389(7) 0.0360(7) 0.0450(7) -0.0114(5) 0.0017(6) -0.0042(5)
C12 0.0370(7) 0.0382(7) 0.0457(7) -0.0126(5) -0.0109(6) 0.0078(5)
N1 0.0289(5) 0.0316(5) 0.0380(6) -0.0087(4) -0.0063(4) -0.0013(4)
O1 0.0373(5) 0.0354(5) 0.0522(6) -0.0108(4) -0.0086(4) -0.0016(4)
O2 0.0382(6) 0.0497(6) 0.1130(10) -0.0030(5) -0.0300(6) -0.0023(6)
O3 0.0417(6) 0.0313(5) 0.0726(7) -0.0088(4) 0.0055(5) -0.0010(4)
O4 0.0361(5) 0.0378(5) 0.0659(7) -0.0156(4) -0.0140(4) 0.0094(4)

loop_
_atom_type_symbol
_atom_type_description
_atom_type_scat_dispersion_real
_atom_type_scat_dispersion_imag
_atom_type_scat_source
C C 0.0033 0.0016 'International Tables Vol C Tables 4.2.6.8 and 6.1.1.4'
H H 0.0000 0.0000 'International Tables Vol C Tables 4.2.6.8 and 6.1.1.4'
N N 0.0061 0.0033 'International Tables Vol C Tables 4.2.6.8 and 6.1.1.4'
O O 0.0106 0.0060 'International Tables Vol C Tables 4.2.6.8 and 6.1.1.4'

loop_
_geom_angle_atom_site_label_1
_geom_angle_atom_site_label_2
_geom_angle_atom_site_label_3
_geom_angle_site_symmetry_1
_geom_angle_site_symmetry_3
_geom_angle
_geom_angle_publ_flag
O1 C1 C2 . . 122.02(13) ?
O1 C1 C6 . . 121.62(12) ?
C2 C1 C6 . . 116.36(13) ?
C3 C2 C1 . . 121.25(15) ?
C3 C2 H2 . . 119.4 ?
C1 C2 H2 . . 119.4 ?
C2 C3 C4 . . 123.19(15) ?
C2 C3 H3 . . 118.4 ?
C4 C3 H3 . . 118.4 ?
C5 C4 C3 . . 116.52(15) ?
C5 C4 C7 . . 122.08(16) ?
C3 C4 C7 . . 121.40(16) ?
C4 C5 C6 . . 122.10(14) ?
C4 C5 H5 . . 118.9 ?
C6 C5 H5 . . 118.9 ?
C5 C6 C1 . . 120.53(12) ?
C5 C6 C8 . . 117.94(12) ?
C1 C6 C8 . . 121.50(12) ?
C4 C7 H7A . . 109.5 ?
C4 C7 H7B . . 109.5 ?
H7A C7 H7B . . 109.5 ?
C4 C7 H7C . . 109.5 ?
H7A C7 H7C . . 109.5 ?
H7B C7 H7C . . 109.5 ?
N1 C8 C6 . . 123.60(12) ?
N1 C8 H8 . . 118.2 ?
C6 C8 H8 . . 118.2 ?
N1 C9 C10 . . 111.90(10) ?
N1 C9 C12 . . 106.62(10) ?
C10 C9 C12 . . 110.25(10) ?
N1 C9 C11 . . 107.87(10) ?
C10 C9 C11 . . 109.93(11) ?
C12 C9 C11 . . 110.19(11) ?
O2 C10 C9 . . 109.24(11) ?
O2 C10 H10A . . 109.8 ?
C9 C10 H10A . . 109.8 ?
O2 C10 H10B . . 109.8 ?
C9 C10 H10B . . 109.8 ?
H10A C10 H10B . . 108.3 ?
O3 C11 C9 . . 108.51(10) ?
O3 C11 H11A . . 110.0 ?
C9 C11 H11A . . 110.0 ?
O3 C11 H11B . . 110.0 ?
C9 C11 H11B . . 110.0 ?
H11A C11 H11B . . 108.4 ?
O4 C12 C9 . . 109.49(10) ?
O4 C12 H12A . . 109.8 ?
C9 C12 H12A . . 109.8 ?
O4 C12 H12B . . 109.8 ?
C9 C12 H12B . . 109.8 ?
H12A C12 H12B . . 108.2 ?
C8 N1 C9 . . 127.73(11) ?
C8 N1 H1 . . 114.8(10) ?
C9 N1 H1 . . 117.5(10) ?
C10 O2 H14 . . 109.5 ?
C11 O3 H13 . . 109.5 ?
C12 O4 H4 . . 109.5 ?

loop_
_geom_bond_atom_site_label_1
_geom_bond_atom_site_label_2
_geom_bond_site_symmetry_2
_geom_bond_distance
_geom_bond_publ_flag
C1 O1 . 1.3071(16) ?
C1 C2 . 1.407(2) ?
C1 C6 . 1.4174(19) ?
C2 C3 . 1.363(3) ?
C2 H2 . 0.9300 ?
C3 C4 . 1.399(3) ?
C3 H3 . 0.9300 ?
C4 C5 . 1.371(2) ?
C4 C7 . 1.508(2) ?
C5 C6 . 1.4094(19) ?
C5 H5 . 0.9300 ?
C6 C8 . 1.4255(18) ?
C7 H7A . 0.9600 ?
C7 H7B . 0.9600 ?
C7 H7C . 0.9600 ?
C8 N1 . 1.2856(16) ?
C8 H8 . 0.9300 ?
C9 N1 . 1.4654(16) ?
C9 C10 . 1.5197(17) ?
C9 C12 . 1.5282(17) ?
C9 C11 . 1.5305(18) ?
C10 O2 . 1.4080(19) ?
C10 H10A . 0.9700 ?
C10 H10B . 0.9700 ?
C11 O3 . 1.4085(16) ?
C11 H11A . 0.9700 ?
C11 H11B . 0.9700 ?
C12 O4 . 1.4060(16) ?
C12 H12A . 0.9700 ?
C12 H12B . 0.9700 ?
N1 H1 . 0.858(18) ?
O2 H14 . 0.8200 ?
O3 H13 . 0.8200 ?
O4 H4 . 0.8200 ?

loop_
_geom_hbond_atom_site_label_D
_geom_hbond_atom_site_label_H
_geom_hbond_atom_site_label_A
_geom_hbond_site_symmetry_A
_geom_hbond_distance_DH
_geom_hbond_distance_HA
_geom_hbond_distance_DA
_geom_hbond_angle_DHA
O4 H4 O1 2_567 0.82 1.89 2.6210(10) 148.2
O3 H13 O1 2_577 0.82 1.86 2.6790(10) 178.4
O2 H14 O4 1_655 0.82 2.03 2.8210(10) 162.6
C8 H8 O3 2_677 0.93 2.35 3.272(2) 171.0
C10 H10A O3 2_677 0.97 2.58 3.379(2) 139.5
N1 H1 O1 . 0.86(2) 1.93(2) 2.6380(10) 138.0(10)

loop_
_geom_torsion_atom_site_label_1
_geom_torsion_atom_site_label_2
_geom_torsion_atom_site_label_3
_geom_torsion_atom_site_label_4
_geom_torsion_site_symmetry_1
_geom_torsion_site_symmetry_2
_geom_torsion_site_symmetry_3
_geom_torsion_site_symmetry_4
_geom_torsion
_geom_torsion_publ_flag
O1 C1 C2 C3 . . . . 178.89(16) ?
C6 C1 C2 C3 . . . . -0.9(2) ?
C1 C2 C3 C4 . . . . -1.2(3) ?
C2 C3 C4 C5 . . . . 2.2(3) ?
C2 C3 C4 C7 . . . . -177.89(19) ?
C3 C4 C5 C6 . . . . -1.3(2) ?
C7 C4 C5 C6 . . . . 178.83(16) ?
C4 C5 C6 C1 . . . . -0.7(2) ?
C4 C5 C6 C8 . . . . 177.23(13) ?
O1 C1 C6 C5 . . . . -178.02(12) ?
C2 C1 C6 C5 . . . . 1.7(2) ?
O1 C1 C6 C8 . . . . 4.15(19) ?
C2 C1 C6 C8 . . . . -176.10(13) ?
C5 C6 C8 N1 . . . . -174.53(13) ?
C1 C6 C8 N1 . . . . 3.4(2) ?
N1 C9 C10 O2 . . . . -57.33(14) ?
C12 C9 C10 O2 . . . . 61.16(15) ?
C11 C9 C10 O2 . . . . -177.17(11) ?
N1 C9 C11 O3 . . . . -62.87(13) ?
C10 C9 C11 O3 . . . . 59.40(14) ?
C12 C9 C11 O3 . . . . -178.89(10) ?
N1 C9 C12 O4 . . . . -55.27(13) ?
C10 C9 C12 O4 . . . . -176.94(11) ?
C11 C9 C12 O4 . . . . 61.54(14) ?
C6 C8 N1 C9 . . . . -179.57(11) ?
C10 C9 N1 C8 . . . . -20.27(17) ?
C12 C9 N1 C8 . . . . -140.89(12) ?
C11 C9 N1 C8 . . . . 100.77(14) ?

loop_
_cod_related_entry_id
_cod_related_entry_database
_cod_related_entry_code
1 ChemSpider 30655974
